data_7242963
loop_
_publ_author_name
'Maryunina, Kseniya'
'Letyagin, Gleb'
'Bogomyakov, Artem'
'Morozov, Vitaly'
'Tumanov, Sergey'
'Veber, Sergey'
'Fedin, Matvey'
'Saverina, Evgeniya'
'Syroeshkin, Mikhail'
'Egorov, Mikhail'
'Romanenko, Galina'
'Ovcharenko, Victor'

_publ_section_title
;
 Re(i)-nitroxide complexes
;
_journal_issue 32
_journal_name_full 'RSC Advances'
_journal_page_first 19902
_journal_page_last 19907
_journal_paper_doi 10.1039/D1RA02159A
_journal_volume 11
_journal_year 2021
_chemical_formula_sum 'C15 H19 N2 O5 Re'
_chemical_formula_weight 493.52
_space_group_crystal_system monoclinic
_space_group_IT_number 14
_space_group_name_Hall '-P 2yn'
_space_group_name_H-M_alt 'P 1 21/n 1'
_atom_sites_solution_hydrogens mixed
_audit_creation_method SHELXL-2016/4
_audit_update_record
;
2021-02-24 deposited with the CCDC.	2021-05-25 downloaded from the CCDC.
;
_cell_angle_alpha 90
_cell_angle_beta 94.2819(11)
_cell_angle_gamma 90
_cell_formula_units_Z 4
_cell_length_a 10.3946(4)
_cell_length_b 7.1672(3)
_cell_length_c 22.2958(8)
_cell_measurement_reflns_used 9925
_cell_measurement_temperature 240(2)
_cell_measurement_theta_max 67.56
_cell_measurement_theta_min 3.98
_cell_volume 1656.40(11)
_computing_cell_refinement 'Bruker SAINT'
_computing_data_collection 'Bruker APEX2'
_computing_data_reduction 'Bruker SAINT'
_computing_molecular_graphics 'Bruker SHELXTL'
_computing_publication_material 'Bruker SHELXTL'
_computing_structure_refinement 'SHELXL-2016/4 (Sheldrick, 2016)'
_computing_structure_solution 'SHELXS-97 (Sheldrick 2008)'
_diffrn_ambient_temperature 240(2)
_diffrn_measured_fraction_theta_full 0.990
_diffrn_measured_fraction_theta_max 0.990
_diffrn_measurement_device_type 'Bruker APEX-II CCD'
_diffrn_measurement_method '\f and \w scans'
_diffrn_radiation_type CuK\a
_diffrn_radiation_wavelength 1.54178
_diffrn_reflns_av_R_equivalents 0.0348
_diffrn_reflns_av_unetI/netI 0.0314
_diffrn_reflns_Laue_measured_fraction_full 0.990
_diffrn_reflns_Laue_measured_fraction_max 0.990
_diffrn_reflns_limit_h_max 12
_diffrn_reflns_limit_h_min -12
_diffrn_reflns_limit_k_max 8
_diffrn_reflns_limit_k_min -7
_diffrn_reflns_limit_l_max 26
_diffrn_reflns_limit_l_min -26
_diffrn_reflns_number 12840
_diffrn_reflns_point_group_measured_fraction_full 0.990
_diffrn_reflns_point_group_measured_fraction_max 0.990
_diffrn_reflns_theta_full 67.560
_diffrn_reflns_theta_max 67.560
_diffrn_reflns_theta_min 3.976
_exptl_absorpt_coefficient_mu 14.592
_exptl_absorpt_correction_T_max 0.7529
_exptl_absorpt_correction_T_min 0.4344
_exptl_absorpt_correction_type multi-scan
_exptl_absorpt_process_details sadabs
_exptl_crystal_colour colourless
_exptl_crystal_density_diffrn 1.979
_exptl_crystal_description plate
_exptl_crystal_F_000 952
_exptl_crystal_size_max 0.25
_exptl_crystal_size_mid 0.10
_exptl_crystal_size_min 0.05
_refine_diff_density_max 1.771
_refine_diff_density_min -0.895
_refine_diff_density_rms 0.136
_refine_ls_extinction_coef 0.00081(6)
_refine_ls_extinction_expression Fc^*^=kFc[1+0.001xFc^2^\l^3^/sin(2\q)]^-1/4^
_refine_ls_extinction_method 'SHELXL-2016/4 (Sheldrick 2016)'
_refine_ls_goodness_of_fit_ref 1.249
_refine_ls_hydrogen_treatment mixed
_refine_ls_matrix_type full
_refine_ls_number_parameters 219
_refine_ls_number_reflns 2966
_refine_ls_number_restraints 4
_refine_ls_restrained_S_all 1.248
_refine_ls_R_factor_all 0.0278
_refine_ls_R_factor_gt 0.0274
_refine_ls_shift/su_max 0.002
_refine_ls_shift/su_mean 0.000
_refine_ls_structure_factor_coef Fsqd
_refine_ls_weighting_details 'w=1/[\s^2^(Fo^2^)+(0.0254P)^2^+3.3335P] where P=(Fo^2^+2Fc^2^)/3'
_refine_ls_weighting_scheme calc
_refine_ls_wR_factor_gt 0.0672
_refine_ls_wR_factor_ref 0.0675
_reflns_Friedel_coverage 0.000
_reflns_number_gt 2918
_reflns_number_total 2966
_reflns_threshold_expression 'I > 2\s(I)'
_cod_data_source_file d1ra02159a2.cif
_cod_data_source_block 2102c
_cod_original_sg_symbol_H-M 'P 21/n'
_cod_database_code 7242963
_shelx_shelxl_version_number 2016/4
_shelx_space_group_comment
; 
The symmetry employed for this shelxl refinement is uniquely defined 
by the following loop, which should always be used as a source of 
symmetry information in preference to the above space-group names. 
They are only intended as comments. 
;

loop_
_space_group_symop_operation_xyz
'x, y, z'
'-x+1/2, y+1/2, -z+1/2'
'-x, -y, -z'
'x-1/2, -y-1/2, z-1/2'

loop_
_atom_site_label
_atom_site_type_symbol
_atom_site_fract_x
_atom_site_fract_y
_atom_site_fract_z
_atom_site_U_iso_or_equiv
_atom_site_adp_type
_atom_site_occupancy
_atom_site_site_symmetry_order
_atom_site_calc_flag
_atom_site_refinement_flags_posn
_atom_site_refinement_flags_adp
_atom_site_refinement_flags_occupancy
_atom_site_disorder_assembly
_atom_site_disorder_group
RE Re 0.53659(2) 0.68787(3) 0.28011(2) 0.02177(11) Uani 1 1 d . . . . .
O1 O 0.2924(4) 0.4741(5) 0.37509(16) 0.0486(10) Uani 1 1 d D . . . .
H1 H 0.289(7) 0.465(2) 0.3378(5) 0.073 Uiso 1 1 d D U . . .
N2 N 0.2964(4) 0.6683(5) 0.39149(16) 0.0282(8) Uani 1 1 d D . . . .
C3 C 0.2005(4) 0.7041(6) 0.4364(2) 0.0286(9) Uani 1 1 d . . . . .
C4 C 0.1996(5) 0.5539(8) 0.4854(2) 0.0417(11) Uani 1 1 d . . . . .
H4A H 0.172059 0.435954 0.467424 0.063 Uiso 1 1 calc R U . . .
H4AB H 0.140506 0.590355 0.514995 0.063 Uiso 1 1 calc R U . . .
H4AC H 0.285769 0.540576 0.504872 0.063 Uiso 1 1 calc R U . . .
C5 C 0.0664(5) 0.7178(9) 0.4037(3) 0.0492(14) Uani 1 1 d . . . . .
H5A H 0.068292 0.806128 0.370838 0.074 Uiso 1 1 calc R U . . .
H5AB H 0.005217 0.759654 0.431605 0.074 Uiso 1 1 calc R U . . .
H5AC H 0.040585 0.596178 0.387943 0.074 Uiso 1 1 calc R U . . .
C6 C 0.2564(4) 0.8912(6) 0.4605(2) 0.0301(9) Uani 1 1 d . . . . .
C7 C 0.2319(6) 1.0478(7) 0.4144(3) 0.0499(13) Uani 1 1 d . . . . .
H7A H 0.255288 1.005576 0.375345 0.075 Uiso 1 1 calc R U . . .
H7AB H 0.283667 1.155720 0.426769 0.075 Uiso 1 1 calc R U . . .
H7AC H 0.141311 1.081491 0.411924 0.075 Uiso 1 1 calc R U . . .
C8 C 0.2107(5) 0.9529(9) 0.5205(3) 0.0520(15) Uani 1 1 d . . . . .
H8A H 0.253134 1.068653 0.532834 0.078 Uiso 1 1 calc R U . . .
H8AB H 0.231592 0.857463 0.550472 0.078 Uiso 1 1 calc R U . . .
H8AC H 0.118039 0.971980 0.516433 0.078 Uiso 1 1 calc R U . . .
N9 N 0.4008(3) 0.8610(5) 0.46376(14) 0.0236(7) Uani 1 1 d D . . . .
O10 O 0.4501(3) 0.7991(5) 0.52303(14) 0.0353(8) Uani 1 1 d D . . . .
H10 H 0.501(5) 0.880(5) 0.5375(13) 0.053 Uiso 1 1 d D U . . .
C11 C 0.4224(4) 0.7028(5) 0.42287(19) 0.0244(9) Uani 1 1 d . . . . .
H11 H 0.448449 0.591671 0.447231 0.029 Uiso 1 1 calc R U . . .
C12 C 0.5277(4) 0.7484(6) 0.38173(16) 0.0246(8) Uani 1 1 d . . . . .
C13 C 0.5457(5) 0.9182(7) 0.3510(2) 0.0361(10) Uani 1 1 d . . . . .
H13 H 0.488531 1.028612 0.351103 0.043 Uiso 1 1 calc R U . . .
C14 C 0.6656(5) 0.9096(9) 0.3256(2) 0.0459(13) Uani 1 1 d . . . . .
H14 H 0.707144 1.013497 0.305062 0.055 Uiso 1 1 calc R U . . .
C15 C 0.7219(4) 0.7345(10) 0.3396(2) 0.0465(14) Uani 1 1 d . . . . .
H15 H 0.809512 0.693938 0.330660 0.056 Uiso 1 1 calc R U . . .
C16 C 0.6360(4) 0.6349(8) 0.37402(18) 0.0346(10) Uani 1 1 d . . . . .
H16 H 0.652655 0.510991 0.392614 0.041 Uiso 1 1 calc R U . . .
O1C O 0.2527(4) 0.7382(8) 0.23737(19) 0.0591(11) Uani 1 1 d . . . . .
C1C C 0.3590(5) 0.7167(8) 0.2527(2) 0.0356(11) Uani 1 1 d . . . . .
O2C O 0.6129(5) 0.7913(7) 0.15454(18) 0.0610(13) Uani 1 1 d . . . . .
C2C C 0.5825(5) 0.7517(8) 0.2007(2) 0.0375(11) Uani 1 1 d . . . . .
O3C O 0.5362(4) 0.2711(6) 0.2515(2) 0.0499(9) Uani 1 1 d . . . . .
C3C C 0.5323(4) 0.4284(7) 0.26103(19) 0.0298(9) Uani 1 1 d . . . . .

loop_
_atom_site_aniso_label
_atom_site_aniso_U_11
_atom_site_aniso_U_22
_atom_site_aniso_U_33
_atom_site_aniso_U_23
_atom_site_aniso_U_13
_atom_site_aniso_U_12
RE 0.02124(13) 0.03119(15) 0.01318(13) 0.00079(6) 0.00335(7) 0.00391(6)
O1 0.072(3) 0.037(2) 0.0386(19) -0.0212(15) 0.0191(18) -0.0231(18)
N2 0.036(2) 0.0290(19) 0.0195(17) -0.0080(14) 0.0031(15) -0.0118(15)
C3 0.030(2) 0.036(2) 0.020(2) -0.0018(17) 0.0033(17) -0.0082(18)
C4 0.052(3) 0.043(3) 0.032(2) 0.002(2) 0.014(2) -0.011(2)
C5 0.034(3) 0.070(4) 0.042(3) -0.007(3) -0.005(2) -0.017(3)
C6 0.026(2) 0.031(2) 0.032(2) -0.0109(19) -0.0014(17) -0.0018(18)
C7 0.046(3) 0.031(3) 0.071(4) 0.006(3) -0.004(3) 0.005(2)
C8 0.037(3) 0.067(4) 0.053(3) -0.037(3) 0.009(2) -0.004(3)
N9 0.0269(17) 0.0305(18) 0.0130(15) -0.0034(14) -0.0018(13) -0.0016(15)
O10 0.0383(18) 0.051(2) 0.0154(14) -0.0008(13) -0.0060(13) -0.0082(15)
C11 0.032(2) 0.021(2) 0.0203(19) 0.0004(15) 0.0012(17) -0.0012(16)
C12 0.035(2) 0.033(2) 0.0062(16) -0.0087(16) 0.0027(15) -0.0039(19)
C13 0.050(3) 0.032(2) 0.027(2) -0.0076(19) 0.0114(19) -0.012(2)
C14 0.047(3) 0.061(4) 0.031(2) -0.009(2) 0.011(2) -0.022(3)
C15 0.018(2) 0.092(4) 0.029(2) -0.010(3) -0.0029(18) -0.006(2)
C16 0.033(2) 0.056(3) 0.0132(18) -0.0022(19) -0.0077(17) 0.008(2)
O1C 0.0250(18) 0.101(3) 0.050(2) 0.014(2) -0.0091(17) 0.018(2)
C1C 0.039(3) 0.049(3) 0.019(2) 0.0055(19) 0.0048(19) 0.011(2)
O2C 0.084(3) 0.076(3) 0.027(2) 0.0224(18) 0.029(2) 0.016(2)
C2C 0.043(3) 0.035(3) 0.034(3) 0.000(2) 0.006(2) 0.008(2)
O3C 0.059(2) 0.036(2) 0.056(2) -0.0047(18) 0.0139(19) 0.0007(18)
C3C 0.026(2) 0.038(3) 0.026(2) -0.0017(19) 0.0047(15) 0.0062(18)

loop_
_atom_type_symbol
_atom_type_description
_atom_type_scat_dispersion_real
_atom_type_scat_dispersion_imag
_atom_type_scat_source
C C 0.0181 0.0091 'International Tables Vol C Tables 4.2.6.8 and 6.1.1.4'
H H 0.0000 0.0000 'International Tables Vol C Tables 4.2.6.8 and 6.1.1.4'
N N 0.0311 0.0180 'International Tables Vol C Tables 4.2.6.8 and 6.1.1.4'
O O 0.0492 0.0322 'International Tables Vol C Tables 4.2.6.8 and 6.1.1.4'
Re Re -5.2083 5.8923 'International Tables Vol C Tables 4.2.6.8 and 6.1.1.4'

loop_
_geom_angle_atom_site_label_1
_geom_angle_atom_site_label_2
_geom_angle_atom_site_label_3
_geom_angle
_geom_angle_site_symmetry_1
_geom_angle_site_symmetry_3
_geom_angle_publ_flag
C3C RE C1C 91.6(2) . . ?
C3C RE C2C 91.7(2) . . ?
C1C RE C2C 88.9(2) . . ?
C3C RE C14 141.8(2) . . ?
C1C RE C14 126.2(2) . . ?
C2C RE C14 93.8(2) . . ?
C3C RE C15 106.1(2) . . ?
C1C RE C15 157.5(2) . . ?
C2C RE C15 104.1(2) . . ?
C14 RE C15 36.1(2) . . ?
C3C RE C13 149.15(18) . . ?
C1C RE C13 97.6(2) . . ?
C2C RE C13 117.7(2) . . ?
C14 RE C13 36.03(19) . . ?
C15 RE C13 60.1(2) . . ?
C3C RE C16 92.51(19) . . ?
C1C RE C16 131.86(19) . . ?
C2C RE C16 138.9(2) . . ?
C14 RE C16 59.8(2) . . ?
C15 RE C16 36.0(2) . . ?
C13 RE C16 59.69(19) . . ?
C3C RE C12 113.52(17) . . ?
C1C RE C12 100.61(18) . . ?
C2C RE C12 152.5(2) . . ?
C14 RE C12 59.79(17) . . ?
C15 RE C12 59.81(17) . . ?
C13 RE C12 35.84(17) . . ?
C16 RE C12 35.61(17) . . ?
O1 N2 C11 107.1(4) . . ?
O1 N2 C3 109.2(3) . . ?
C11 N2 C3 105.7(3) . . ?
N2 C3 C5 108.9(4) . . ?
N2 C3 C4 113.5(4) . . ?
C5 C3 C4 109.3(4) . . ?
N2 C3 C6 97.5(3) . . ?
C5 C3 C6 114.7(4) . . ?
C4 C3 C6 112.5(4) . . ?
N9 C6 C8 111.9(4) . . ?
N9 C6 C7 104.6(4) . . ?
C8 C6 C7 109.3(5) . . ?
N9 C6 C3 103.8(3) . . ?
C8 C6 C3 115.2(4) . . ?
C7 C6 C3 111.4(4) . . ?
O10 N9 C11 105.5(3) . . ?
O10 N9 C6 111.7(3) . . ?
C11 N9 C6 106.0(3) . . ?
N2 C11 N9 104.6(3) . . ?
N2 C11 C12 114.2(3) . . ?
N9 C11 C12 110.9(3) . . ?
C16 C12 C13 107.5(4) . . ?
C16 C12 C11 124.6(4) . . ?
C13 C12 C11 127.3(4) . . ?
C16 C12 RE 71.5(2) . . ?
C13 C12 RE 70.8(2) . . ?
C11 C12 RE 129.4(3) . . ?
C14 C13 C12 108.1(5) . . ?
C14 C13 RE 71.5(3) . . ?
C12 C13 RE 73.3(2) . . ?
C13 C14 C15 108.4(5) . . ?
C13 C14 RE 72.5(3) . . ?
C15 C14 RE 72.4(3) . . ?
C14 C15 C16 107.5(5) . . ?
C14 C15 RE 71.5(3) . . ?
C16 C15 RE 72.6(2) . . ?
C12 C16 C15 108.5(5) . . ?
C12 C16 RE 72.9(2) . . ?
C15 C16 RE 71.4(3) . . ?
O1C C1C RE 178.1(5) . . ?
O2C C2C RE 178.0(5) . . ?
O3C C3C RE 176.1(4) . . ?

loop_
_geom_bond_atom_site_label_1
_geom_bond_atom_site_label_2
_geom_bond_distance
_geom_bond_site_symmetry_2
_geom_bond_publ_flag
RE C3C 1.907(5) . ?
RE C1C 1.911(5) . ?
RE C2C 1.923(5) . ?
RE C14 2.269(5) . ?
RE C15 2.281(4) . ?
RE C13 2.283(5) . ?
RE C16 2.296(4) . ?
RE C12 2.316(4) . ?
O1 N2 1.439(5) . ?
N2 C11 1.459(6) . ?
N2 C3 1.487(6) . ?
C3 C5 1.526(7) . ?
C3 C4 1.535(6) . ?
C3 C6 1.543(6) . ?
C6 N9 1.512(5) . ?
C6 C8 1.519(7) . ?
C6 C7 1.530(7) . ?
N9 O10 1.451(4) . ?
N9 C11 1.483(5) . ?
C11 C12 1.515(6) . ?
C12 C16 1.410(7) . ?
C12 C13 1.415(7) . ?
C13 C14 1.408(7) . ?
C14 C15 1.411(9) . ?
C15 C16 1.413(8) . ?
O1C C1C 1.143(7) . ?
O2C C2C 1.134(7) . ?
O3C C3C 1.149(6) . ?

loop_
_geom_hbond_atom_site_label_D
_geom_hbond_atom_site_label_H
_geom_hbond_atom_site_label_A
_geom_hbond_distance_DH
_geom_hbond_distance_HA
_geom_hbond_distance_DA
_geom_hbond_angle_DHA
_geom_hbond_site_symmetry_A
O1 H1 O1C_$1 0.832(10) 2.350(15) 3.031(5) 140(2) 2_545
O10 H10 N9_$2 0.834(10) 2.119(16) 2.890(5) 153.7(16) 3_676
